data_2217920
loop_
_publ_author_name
'Tai, Xi-Shi'
'Feng, Yi-Min'
'Wang, Lin-Tong'

_publ_section_title
;Bis(2-aminopyrimidine-\k<i>N</i>^1^)diaquadinitrato-\k<i>O</i>;\k^2^<i>O</i>,<i>O</i>'-cadmium(II)
 monohydrate
;
_journal_coeditor_code HB2693
_journal_issue 4
_journal_name_full 'Acta Crystallographica Section E'
_journal_page_first m537
_journal_paper_doi 10.1107/S1600536808006521
_journal_volume 64
_journal_year 2008
_chemical_formula_iupac '[Cd (N O3)2 (C4 H5 N3)2 (H2 O)2], H2 O'
_chemical_formula_moiety 'C8 H14 Cd N8 O8, H2 O'
_chemical_formula_sum 'C8 H16 Cd N8 O9'
_chemical_formula_weight 480.69
_chemical_name_systematic
;
Bis(2-aminopyrimidine-\kN^1^)diaquadinitrato-\kO;\k^2^O,O'-cadmium(II)
monohydrate
;
_space_group_IT_number 14
_symmetry_cell_setting monoclinic
_symmetry_space_group_name_Hall '-P 2ybc'
_symmetry_space_group_name_H-M 'P 1 21/c 1'
_atom_sites_solution_hydrogens geom
_atom_sites_solution_primary direct
_atom_sites_solution_secondary difmap
_audit_creation_method SHELXL-97
_cell_angle_alpha 90.00
_cell_angle_beta 101.330(2)
_cell_angle_gamma 90.00
_cell_formula_units_Z 4
_cell_length_a 13.451(2)
_cell_length_b 7.8692(14)
_cell_length_c 16.699(3)
_cell_measurement_reflns_used 6206
_cell_measurement_temperature 298(2)
_cell_measurement_theta_max 28.214
_cell_measurement_theta_min 2.588
_cell_volume 1733.1(5)
_computing_cell_refinement 'SAINT (Bruker, 2000)'
_computing_data_collection 'SMART (Bruker, 2000)'
_computing_data_reduction 'SAINT (Bruker, 2000)'
_computing_molecular_graphics 'SHELXTL (Sheldrick, 2008)'
_computing_publication_material 'SHELXTL (Sheldrick, 2008)'
_computing_structure_refinement 'SHELXL97 (Sheldrick, 2008)'
_computing_structure_solution 'SHELXS97 (Sheldrick, 2008)'
_diffrn_ambient_temperature 298(2)
_diffrn_measured_fraction_theta_full 0.997
_diffrn_measured_fraction_theta_max 0.997
_diffrn_measurement_device_type 'Bruker SMART CCD'
_diffrn_measurement_method \w
_diffrn_radiation_monochromator graphite
_diffrn_radiation_source 'fine-focus sealed tube'
_diffrn_radiation_type MoK\a
_diffrn_radiation_wavelength 0.71073
_diffrn_reflns_av_R_equivalents 0.0464
_diffrn_reflns_av_sigmaI/netI 0.0444
_diffrn_reflns_limit_h_max 17
_diffrn_reflns_limit_h_min -16
_diffrn_reflns_limit_k_max 9
_diffrn_reflns_limit_k_min -10
_diffrn_reflns_limit_l_max 17
_diffrn_reflns_limit_l_min -21
_diffrn_reflns_number 9748
_diffrn_reflns_theta_full 27.01
_diffrn_reflns_theta_max 27.01
_diffrn_reflns_theta_min 1.54
_exptl_absorpt_coefficient_mu 1.323
_exptl_absorpt_correction_T_max 0.662
_exptl_absorpt_correction_T_min 0.519
_exptl_absorpt_correction_type multi-scan
_exptl_absorpt_process_details '(SADABS; Bruker, 2000)'
_exptl_crystal_colour colourless
_exptl_crystal_density_diffrn 1.842
_exptl_crystal_density_method 'not measured'
_exptl_crystal_description block
_exptl_crystal_F_000 960
_exptl_crystal_size_max 0.57
_exptl_crystal_size_mid 0.47
_exptl_crystal_size_min 0.34
_refine_diff_density_max 0.834
_refine_diff_density_min -0.987
_refine_ls_extinction_coef 0.0486(12)
_refine_ls_extinction_expression Fc^*^=kFc[1+0.001xFc^2^\l^3^/sin(2\q)]^-1/4^
_refine_ls_extinction_method 'SHELXL97 (Sheldrick, 2008)'
_refine_ls_goodness_of_fit_ref 1.041
_refine_ls_hydrogen_treatment constr
_refine_ls_matrix_type full
_refine_ls_number_parameters 236
_refine_ls_number_reflns 3771
_refine_ls_number_restraints 0
_refine_ls_restrained_S_all 1.041
_refine_ls_R_factor_all 0.0367
_refine_ls_R_factor_gt 0.0295
_refine_ls_shift/su_max 0.001
_refine_ls_shift/su_mean 0.000
_refine_ls_structure_factor_coef Fsqd
_refine_ls_weighting_details 'calc w=1/[\s^2^(Fo^2^)+(0.0376P)^2^+0.7065P] where P=(Fo^2^+2Fc^2^)/3'
_refine_ls_weighting_scheme calc
_refine_ls_wR_factor_gt 0.0738
_refine_ls_wR_factor_ref 0.0786
_reflns_number_gt 3209
_reflns_number_total 3771
_reflns_threshold_expression I>2\s(I)
_cod_data_source_file hb2693.cif
_cod_data_source_block I
_cod_depositor_comments
;
The following automatic conversions were performed:
'_symmetry_cell_setting' value 'Monoclinic' changed to 'monoclinic'
according to '/home/saulius/struct/CIF-dictionaries/cif_core.dic'
dictionary named 'cif_core.dic' version 2.4.1 from 2010-06-29.

Automatic conversion script
Id: cif_fix_enum 1527 2010-12-29 10:47:43Z saulius 

The following automatic conversions were performed:

'_symmetry_cell_setting' value 'Monoclinic' changed to 'monoclinic'
according to /home/saulius/struct/CIF-dictionaries/cif_core.dic
dictionary named 'cif_core.dic' version 2.4.1 from 2010-06-29.

Automatic conversion script
Id: cif_fix_values 1715 2011-07-08 13:25:40Z adriana 
;
_cod_original_cell_volume 1733.2(5)
_cod_original_sg_symbol_H-M 'P 21/c'
_cod_database_code 2217920
_cod_database_fobs_code 2217920

loop_
_symmetry_equiv_pos_as_xyz
'x, y, z'
'-x, y+1/2, -z+1/2'
'-x, -y, -z'
'x, -y-1/2, z-1/2'

loop_
_atom_site_type_symbol
_atom_site_label
_atom_site_fract_x
_atom_site_fract_y
_atom_site_fract_z
_atom_site_U_iso_or_equiv
_atom_site_adp_type
_atom_site_calc_flag
_atom_site_refinement_flags
_atom_site_occupancy
Cd Cd1 0.247663(13) 0.03671(3) 0.205049(12) 0.02590(11) Uani d . 1
N N1 0.26466(19) -0.0114(4) 0.06883(17) 0.0349(6) Uani d . 1
N N2 0.2023(2) -0.0805(4) -0.07156(17) 0.0471(7) Uani d . 1
N N3 0.10954(19) -0.1429(4) 0.02583(17) 0.0441(7) Uani d . 1
H H3A 0.0637 -0.1851 -0.0122 0.053 Uiso calc R 1
H H3B 0.1010 -0.1433 0.0755 0.053 Uiso calc R 1
N N4 0.26970(18) 0.0332(3) 0.35116(16) 0.0326(6) Uani d . 1
N N5 0.3562(2) 0.0073(4) 0.49009(17) 0.0452(7) Uani d . 1
N N6 0.4438(2) -0.0069(5) 0.38605(19) 0.0649(11) Uani d . 1
H H6A 0.4983 -0.0206 0.4223 0.078 Uiso calc R 1
H H6B 0.4468 -0.0050 0.3351 0.078 Uiso calc R 1
N N7 0.36446(17) -0.2853(3) 0.22553(16) 0.0343(6) Uani d . 1
N N8 0.10409(17) 0.3297(3) 0.14881(17) 0.0349(6) Uani d . 1
O O1 0.27101(15) -0.2961(4) 0.21618(17) 0.0569(7) Uani d . 1
O O2 0.40409(16) -0.1442(3) 0.21968(15) 0.0416(5) Uani d . 1
O O3 0.41920(17) -0.4123(3) 0.2418(2) 0.0610(8) Uani d . 1
O O4 0.16425(16) 0.3041(3) 0.21572(16) 0.0496(6) Uani d . 1
O O5 0.0921(2) 0.2158(3) 0.09573(16) 0.0580(7) Uani d . 1
O O6 0.0575(2) 0.4627(3) 0.13678(18) 0.0554(7) Uani d . 1
O O7 0.09014(14) -0.0842(3) 0.19628(13) 0.0323(5) Uani d . 1
H H7A 0.0430 -0.0155 0.2014 0.039 Uiso d R 1
H H7B 0.0838 -0.1732 0.2236 0.039 Uiso d R 1
O O8 0.37736(15) 0.2381(3) 0.21821(16) 0.0471(6) Uani d . 1
H H8A 0.3866 0.3445 0.2246 0.056 Uiso d R 1
H H8B 0.4348 0.1893 0.2293 0.056 Uiso d R 1
O O9 0.06716(14) 0.8659(3) 0.78566(13) 0.0373(5) Uani d . 1
H H9A 0.0160 0.8574 0.8083 0.045 Uiso d R 1
H H9B 0.0501 0.9217 0.7415 0.045 Uiso d R 1
C C1 0.1937(2) -0.0771(4) 0.00777(19) 0.0346(7) Uani d . 1
C C2 0.2866(3) -0.0177(5) -0.0896(2) 0.0549(10) Uani d . 1
H H2 0.2937 -0.0173 -0.1439 0.066 Uiso calc R 1
C C3 0.3639(3) 0.0467(5) -0.0314(3) 0.0543(10) Uani d . 1
H H3 0.4234 0.0880 -0.0448 0.065 Uiso calc R 1
C C4 0.3488(2) 0.0470(5) 0.0473(2) 0.0473(9) Uani d . 1
H H4 0.3999 0.0902 0.0880 0.057 Uiso calc R 1
C C5 0.3540(2) 0.0118(4) 0.40915(19) 0.0347(7) Uani d . 1
C C6 0.2691(3) 0.0261(5) 0.5134(2) 0.0506(9) Uani d . 1
H H6 0.2684 0.0218 0.5690 0.061 Uiso calc R 1
C C7 0.1779(2) 0.0521(5) 0.4590(2) 0.0476(9) Uani d . 1
H H7 0.1172 0.0670 0.4768 0.057 Uiso calc R 1
C C8 0.1826(2) 0.0548(4) 0.3780(2) 0.0390(8) Uani d . 1
H H8 0.1231 0.0721 0.3399 0.047 Uiso calc R 1

loop_
_atom_site_aniso_label
_atom_site_aniso_U_11
_atom_site_aniso_U_22
_atom_site_aniso_U_33
_atom_site_aniso_U_12
_atom_site_aniso_U_13
_atom_site_aniso_U_23
Cd1 0.02132(13) 0.02807(15) 0.02691(14) 0.00027(7) 0.00130(8) -0.00120(8)
N1 0.0284(12) 0.0439(15) 0.0309(14) -0.0010(11) 0.0027(10) -0.0027(12)
N2 0.0498(16) 0.0603(19) 0.0316(15) -0.0003(14) 0.0091(12) -0.0078(15)
N3 0.0411(14) 0.0565(19) 0.0344(14) -0.0135(13) 0.0068(11) -0.0118(14)
N4 0.0259(11) 0.0400(15) 0.0300(13) 0.0013(10) 0.0007(10) -0.0027(11)
N5 0.0373(14) 0.068(2) 0.0273(14) 0.0051(13) -0.0008(11) -0.0018(14)
N6 0.0285(14) 0.135(3) 0.0289(15) 0.0179(16) -0.0006(12) 0.0009(18)
N7 0.0295(12) 0.0305(14) 0.0426(15) 0.0048(10) 0.0067(10) -0.0004(12)
N8 0.0287(11) 0.0337(14) 0.0438(15) 0.0006(11) 0.0109(11) 0.0013(12)
O1 0.0241(10) 0.0641(18) 0.083(2) 0.0028(11) 0.0109(11) 0.0149(15)
O2 0.0442(11) 0.0270(12) 0.0487(14) -0.0064(9) -0.0025(10) 0.0000(10)
O3 0.0417(13) 0.0315(13) 0.112(3) 0.0132(11) 0.0204(14) 0.0121(15)
O4 0.0369(11) 0.0470(14) 0.0571(15) 0.0023(10) -0.0096(10) 0.0069(12)
O5 0.0936(19) 0.0413(14) 0.0451(15) -0.0025(13) 0.0288(14) -0.0077(12)
O6 0.0562(15) 0.0451(15) 0.0617(18) 0.0282(12) 0.0039(13) 0.0021(13)
O7 0.0255(9) 0.0335(11) 0.0384(11) 0.0016(8) 0.0069(8) 0.0045(10)
O8 0.0296(10) 0.0326(12) 0.0763(18) -0.0078(9) 0.0038(10) -0.0030(12)
O9 0.0358(10) 0.0433(13) 0.0343(11) 0.0034(9) 0.0103(9) 0.0027(10)
C1 0.0370(15) 0.0350(17) 0.0305(15) 0.0058(12) 0.0033(12) -0.0055(13)
C2 0.059(2) 0.073(3) 0.0362(19) 0.0019(19) 0.0197(17) -0.0019(19)
C3 0.0426(19) 0.076(3) 0.048(2) -0.0033(17) 0.0194(16) -0.001(2)
C4 0.0312(16) 0.066(3) 0.044(2) -0.0030(15) 0.0043(14) -0.0048(18)
C5 0.0278(14) 0.0475(18) 0.0265(15) 0.0022(13) -0.0005(12) -0.0014(14)
C6 0.050(2) 0.076(3) 0.0254(16) -0.0004(18) 0.0075(15) -0.0066(17)
C7 0.0344(16) 0.072(3) 0.0373(18) -0.0029(15) 0.0101(14) -0.0116(18)
C8 0.0235(14) 0.055(2) 0.0368(17) 0.0013(13) 0.0023(12) -0.0070(15)

loop_
_atom_type_symbol
_atom_type_description
_atom_type_scat_dispersion_real
_atom_type_scat_dispersion_imag
_atom_type_scat_source
C C 0.0033 0.0016 'International Tables Vol C Tables 4.2.6.8 and 6.1.1.4'
H H 0.0000 0.0000 'International Tables Vol C Tables 4.2.6.8 and 6.1.1.4'
N N 0.0061 0.0033 'International Tables Vol C Tables 4.2.6.8 and 6.1.1.4'
O O 0.0106 0.0060 'International Tables Vol C Tables 4.2.6.8 and 6.1.1.4'
Cd Cd -0.8075 1.2024 'International Tables Vol C Tables 4.2.6.8 and 6.1.1.4'

loop_
_geom_angle_atom_site_label_1
_geom_angle_atom_site_label_2
_geom_angle_atom_site_label_3
_geom_angle
O7 Cd1 O8 161.47(8)
O7 Cd1 N1 97.74(8)
O8 Cd1 N1 89.28(9)
O7 Cd1 N4 89.33(8)
O8 Cd1 N4 88.35(9)
N1 Cd1 N4 164.13(9)
O7 Cd1 O4 85.94(8)
O8 Cd1 O4 75.54(8)
N1 Cd1 O4 110.25(9)
N4 Cd1 O4 84.32(9)
O7 Cd1 O2 121.01(7)
O8 Cd1 O2 77.26(8)
N1 Cd1 O2 76.42(8)
N4 Cd1 O2 87.76(8)
O4 Cd1 O2 151.84(7)
O7 Cd1 O1 71.92(7)
O8 Cd1 O1 126.19(7)
N1 Cd1 O1 82.89(9)
N4 Cd1 O1 85.87(9)
O4 Cd1 O1 155.85(7)
O2 Cd1 O1 49.10(6)
C4 N1 C1 116.0(3)
C4 N1 Cd1 116.9(2)
C1 N1 Cd1 126.8(2)
C2 N2 C1 117.2(3)
C1 N3 H3A 120.0
C1 N3 H3B 120.0
H3A N3 H3B 120.0
C8 N4 C5 116.1(3)
C8 N4 Cd1 113.3(2)
C5 N4 Cd1 130.5(2)
C6 N5 C5 116.7(3)
C5 N6 H6A 120.0
C5 N6 H6B 120.0
H6A N6 H6B 120.0
O1 N7 O3 121.1(3)
O1 N7 O2 119.4(3)
O3 N7 O2 119.5(2)
O6 N8 O5 120.7(3)
O6 N8 O4 120.3(3)
O5 N8 O4 119.0(3)
N7 O1 Cd1 92.53(19)
N7 O2 Cd1 98.61(16)
N8 O4 Cd1 107.6(2)
Cd1 O7 H7A 115.3
Cd1 O7 H7B 119.7
H7A O7 H7B 108.3
Cd1 O8 H8A 140.2
Cd1 O8 H8B 110.1
H8A O8 H8B 108.3
H9A O9 H9B 108.8
N3 C1 N2 117.0(3)
N3 C1 N1 118.8(3)
N2 C1 N1 124.2(3)
N2 C2 C3 122.7(4)
N2 C2 H2 118.6
C3 C2 H2 118.6
C4 C3 C2 116.4(3)
C4 C3 H3 121.8
C2 C3 H3 121.8
N1 C4 C3 123.4(3)
N1 C4 H4 118.3
C3 C4 H4 118.3
N5 C5 N6 116.1(3)
N5 C5 N4 125.0(3)
N6 C5 N4 118.9(3)
N5 C6 C7 123.1(3)
N5 C6 H6 118.4
C7 C6 H6 118.4
C8 C7 C6 116.3(3)
C8 C7 H7 121.9
C6 C7 H7 121.9
N4 C8 C7 122.8(3)
N4 C8 H8 118.6
C7 C8 H8 118.6

loop_
_geom_bond_atom_site_label_1
_geom_bond_atom_site_label_2
_geom_bond_distance
_geom_bond_publ_flag
Cd1 O7 2.3009(19) y
Cd1 O8 2.335(2) y
Cd1 N1 2.361(3) y
Cd1 N4 2.399(3) y
Cd1 O4 2.407(2) y
Cd1 O2 2.512(2) y
Cd1 O1 2.640(3) y
N1 C4 1.335(4) ?
N1 C1 1.355(4) ?
N2 C2 1.324(5) ?
N2 C1 1.353(4) ?
N3 C1 1.332(4) ?
N3 H3A 0.8600 ?
N3 H3B 0.8600 ?
N4 C8 1.345(4) ?
N4 C5 1.349(4) ?
N5 C6 1.315(4) ?
N5 C5 1.346(4) ?
N6 C5 1.347(4) ?
N6 H6A 0.8600 ?
N6 H6B 0.8600 ?
N7 O1 1.239(3) ?
N7 O3 1.239(3) ?
N7 O2 1.244(3) ?
N8 O6 1.216(3) ?
N8 O5 1.249(3) ?
N8 O4 1.260(3) ?
O7 H7A 0.8500 ?
O7 H7B 0.8500 ?
O8 H8A 0.8500 ?
O8 H8B 0.8501 ?
O9 H9A 0.8500 ?
O9 H9B 0.8500 ?
C2 C3 1.373(6) ?
C2 H2 0.9300 ?
C3 C4 1.370(5) ?
C3 H3 0.9300 ?
C4 H4 0.9300 ?
C6 C7 1.390(5) ?
C6 H6 0.9300 ?
C7 C8 1.366(5) ?
C7 H7 0.9300 ?
C8 H8 0.9300 ?

loop_
_geom_hbond_atom_site_label_D
_geom_hbond_atom_site_label_H
_geom_hbond_atom_site_label_A
_geom_hbond_site_symmetry_A
_geom_hbond_distance_DH
_geom_hbond_distance_HA
_geom_hbond_distance_DA
_geom_hbond_angle_DHA
N3 H3A O5 3_555 0.86 2.29 3.105(4) 158
N3 H3B O7 . 0.86 2.10 2.945(4) 167
N6 H6A N5 3_656 0.86 2.20 3.054(4) 170
N6 H6B O2 . 0.86 2.19 2.931(4) 144
N6 H6B O3 2_655 0.86 2.52 3.171(4) 133
O7 H7A O9 3_566 0.85 1.94 2.787(3) 178
O7 H7B O9 4_565 0.85 1.87 2.724(3) 178
O8 H8A O3 1_565 0.85 1.97 2.820(3) 176
O8 H8B O3 2_655 0.85 2.09 2.936(3) 176
O9 H9A O5 3_566 0.85 2.44 3.255(3) 162
O9 H9A O7 3_566 0.85 2.28 2.787(3) 119
O9 H9B O6 4_576 0.85 1.99 2.809(4) 161

loop_
_geom_torsion_atom_site_label_1
_geom_torsion_atom_site_label_2
_geom_torsion_atom_site_label_3
_geom_torsion_atom_site_label_4
_geom_torsion
O7 Cd1 N1 C4 178.2(2)
O8 Cd1 N1 C4 15.4(3)
N4 Cd1 N1 C4 -66.0(5)
O4 Cd1 N1 C4 89.7(3)
O2 Cd1 N1 C4 -61.7(2)
O1 Cd1 N1 C4 -111.3(2)
O7 Cd1 N1 C1 5.2(3)
O8 Cd1 N1 C1 -157.6(3)
N4 Cd1 N1 C1 121.0(3)
O4 Cd1 N1 C1 -83.3(3)
O2 Cd1 N1 C1 125.4(3)
O1 Cd1 N1 C1 75.8(3)
O7 Cd1 N4 C8 -32.6(2)
O8 Cd1 N4 C8 129.0(2)
N1 Cd1 N4 C8 -149.4(3)
O4 Cd1 N4 C8 53.4(2)
O2 Cd1 N4 C8 -153.7(2)
O1 Cd1 N4 C8 -104.5(2)
O7 Cd1 N4 C5 146.7(3)
O8 Cd1 N4 C5 -51.7(3)
N1 Cd1 N4 C5 29.8(5)
O4 Cd1 N4 C5 -127.3(3)
O2 Cd1 N4 C5 25.6(3)
O1 Cd1 N4 C5 74.7(3)
O3 N7 O1 Cd1 173.5(3)
O2 N7 O1 Cd1 -5.5(3)
O7 Cd1 O1 N7 -178.1(2)
O8 Cd1 O1 N7 -2.6(2)
N1 Cd1 O1 N7 81.30(19)
N4 Cd1 O1 N7 -87.48(19)
O4 Cd1 O1 N7 -153.7(2)
O2 Cd1 O1 N7 3.13(17)
O1 N7 O2 Cd1 5.8(3)
O3 N7 O2 Cd1 -173.2(3)
O7 Cd1 O2 N7 -4.5(2)
O8 Cd1 O2 N7 172.1(2)
N1 Cd1 O2 N7 -95.49(19)
N4 Cd1 O2 N7 83.32(19)
O4 Cd1 O2 N7 156.87(19)
O1 Cd1 O2 N7 -3.15(17)
O6 N8 O4 Cd1 -175.1(2)
O5 N8 O4 Cd1 5.9(3)
O7 Cd1 O4 N8 -65.67(19)
O8 Cd1 O4 N8 114.8(2)
N1 Cd1 O4 N8 31.1(2)
N4 Cd1 O4 N8 -155.4(2)
O2 Cd1 O4 N8 130.22(19)
O1 Cd1 O4 N8 -88.9(3)
C2 N2 C1 N3 -178.9(3)
C2 N2 C1 N1 1.2(5)
C4 N1 C1 N3 177.6(3)
Cd1 N1 C1 N3 -9.4(4)
C4 N1 C1 N2 -2.4(5)
Cd1 N1 C1 N2 170.6(2)
C1 N2 C2 C3 0.9(6)
N2 C2 C3 C4 -1.5(6)
C1 N1 C4 C3 1.7(5)
Cd1 N1 C4 C3 -172.0(3)
C2 C3 C4 N1 0.1(6)
C6 N5 C5 N6 179.7(4)
C6 N5 C5 N4 -0.3(5)
C8 N4 C5 N5 1.3(5)
Cd1 N4 C5 N5 -177.9(2)
C8 N4 C5 N6 -178.6(3)
Cd1 N4 C5 N6 2.1(5)
C5 N5 C6 C7 -1.0(6)
N5 C6 C7 C8 1.0(6)
C5 N4 C8 C7 -1.2(5)
Cd1 N4 C8 C7 178.1(3)
C6 C7 C8 N4 0.1(6)
